data_7104563
loop_
_publ_author_name
'Riob\'e, Fran\,cois'
'Avarvari, Narcis'

_publ_section_title
;
 C(2)-symmetric chiral tetrathiafulvalene-bis(oxazolines) (TTF-BOX):
 new precursors for organic materials and electroactive metal
 complexes.
;
_journal_issue 25
_journal_name_full 'Chemical communications (Cambridge, England)'
_journal_page_first 3753
_journal_page_last 3755
_journal_paper_doi 10.1039/b902091h
_journal_volume 34
_journal_year 2009
_chemical_absolute_configuration syn
_chemical_formula_moiety 'C20 H16 Mo N2 O6 S6'
_chemical_formula_sum 'C20 H16 Mo N2 O6 S6'
_chemical_formula_weight 668.65
_chemical_name_common ((S)-EDT-TTF-bis(Me-Ox))Mo(CO)4
_chemical_name_systematic
;
?
;
_space_group_IT_number 4
_symmetry_cell_setting monoclinic
_symmetry_space_group_name_Hall 'P 2yb'
_symmetry_space_group_name_H-M 'P 1 21 1'
_atom_sites_solution_hydrogens geom
_atom_sites_solution_primary direct
_atom_sites_solution_secondary difmap
_audit_creation_method SHELXL-97
_cell_angle_alpha 90.00
_cell_angle_beta 93.397(13)
_cell_angle_gamma 90.00
_cell_formula_units_Z 2
_cell_length_a 7.9794(9)
_cell_length_b 12.1549(9)
_cell_length_c 13.5558(15)
_cell_measurement_reflns_used 4878
_cell_measurement_temperature 293(2)
_cell_measurement_theta_max 26.01
_cell_measurement_theta_min 2.25
_cell_volume 1312.5(2)
_computing_cell_refinement 'SELECT,CELL, STOE IPDS'
_computing_data_collection 'EXPOSE, STOE IPDS'
_computing_data_reduction 'INTEGRATE, STOE IPDS'
_computing_molecular_graphics 'DIAMOND 3.1e (Crystal Impact GbR 2005)'
_computing_structure_refinement 'SHELXL-97 (Sheldrick, 1997)'
_computing_structure_solution 'SHELXS-97 (Sheldrick, 1997)'
_diffrn_ambient_temperature 293(2)
_diffrn_detector_area_resol_mean 6.66
_diffrn_measured_fraction_theta_full 0.990
_diffrn_measured_fraction_theta_max 0.990
_diffrn_measurement_device_type 'STOE IPDS'
_diffrn_measurement_method 'Oscillation Phi Incr 1.1 deg'
_diffrn_radiation_monochromator graphite
_diffrn_radiation_source 'fine-focus sealed tube'
_diffrn_radiation_type MoK\a
_diffrn_radiation_wavelength 0.71073
_diffrn_reflns_av_R_equivalents 0.0594
_diffrn_reflns_av_sigmaI/netI 0.0605
_diffrn_reflns_limit_h_max 9
_diffrn_reflns_limit_h_min -9
_diffrn_reflns_limit_k_max 14
_diffrn_reflns_limit_k_min -14
_diffrn_reflns_limit_l_max 16
_diffrn_reflns_limit_l_min -16
_diffrn_reflns_number 10234
_diffrn_reflns_theta_full 26.01
_diffrn_reflns_theta_max 26.01
_diffrn_reflns_theta_min 2.25
_exptl_absorpt_coefficient_mu 1.016
_exptl_absorpt_correction_T_max 0.8298
_exptl_absorpt_correction_T_min 0.6959
_exptl_absorpt_correction_type multi-scan
_exptl_crystal_colour orange
_exptl_crystal_density_diffrn 1.692
_exptl_crystal_density_method 'not measured'
_exptl_crystal_description prism
_exptl_crystal_F_000 672
_exptl_crystal_size_max 0.8
_exptl_crystal_size_mid 0.2
_exptl_crystal_size_min 0.15
_refine_diff_density_max 0.595
_refine_diff_density_min -0.633
_refine_diff_density_rms 0.078
_refine_ls_abs_structure_details 'Flack H D (1983), Acta Cryst. A39, 876-881'
_refine_ls_abs_structure_Flack -0.01(5)
_refine_ls_extinction_method none
_refine_ls_goodness_of_fit_ref 1.035
_refine_ls_hydrogen_treatment constr
_refine_ls_matrix_type full
_refine_ls_number_parameters 334
_refine_ls_number_reflns 4878
_refine_ls_number_restraints 1
_refine_ls_restrained_S_all 1.035
_refine_ls_R_factor_all 0.0539
_refine_ls_R_factor_gt 0.0376
_refine_ls_shift/su_max 0.001
_refine_ls_shift/su_mean 0.000
_refine_ls_structure_factor_coef Fsqd
_refine_ls_weighting_details 'calc w=1/[\s^2^(Fo^2^)+(0.0478P)^2^+0.0395P] where P=(Fo^2^+2Fc^2^)/3'
_refine_ls_weighting_scheme calc
_refine_ls_wR_factor_gt 0.0874
_refine_ls_wR_factor_ref 0.0969
_reflns_number_gt 3963
_reflns_number_total 4878
_reflns_threshold_expression >2sigma(I)
_cod_data_source_file b902091h.txt
_cod_data_source_block 4a
_cod_original_sg_symbol_H-M P21
_cod_database_code 7104563

loop_
_symmetry_equiv_pos_as_xyz
'x, y, z'
'-x, y+1/2, -z'

loop_
_atom_site_label
_atom_site_type_symbol
_atom_site_fract_x
_atom_site_fract_y
_atom_site_fract_z
_atom_site_U_iso_or_equiv
_atom_site_adp_type
_atom_site_occupancy
_atom_site_symmetry_multiplicity
_atom_site_calc_flag
_atom_site_refinement_flags
_atom_site_disorder_assembly
_atom_site_disorder_group
Mo1 Mo 0.33524(5) 0.51545(4) 0.95166(3) 0.04331(12) Uani 1 1 d . . .
S1 S 0.63846(19) 0.34989(13) 0.67309(12) 0.0592(4) Uani 1 1 d . . .
S2 S 0.9666(2) 0.35296(16) 0.54741(14) 0.0777(6) Uani 1 1 d . . .
S3 S 1.2940(2) 0.34649(14) 0.45966(13) 0.0629(4) Uani 1 1 d . . .
S4 S 1.1699(3) 0.59403(18) 0.35260(19) 0.0994(8) Uani 1 1 d . . .
S5 S 0.8651(2) 0.56677(14) 0.46075(12) 0.0621(4) Uani 1 1 d . . .
S6 S 0.5539(2) 0.57607(13) 0.60873(12) 0.0606(4) Uani 1 1 d . . .
O1 O 0.3374(5) 0.2366(3) 0.7424(3) 0.0528(9) Uani 1 1 d . . .
O2 O 0.2017(6) 0.6314(4) 0.6454(3) 0.0688(13) Uani 1 1 d . . .
O3 O 0.7108(6) 0.5568(6) 0.9001(5) 0.113(3) Uani 1 1 d . . .
O4 O 0.0023(5) 0.5145(6) 1.0666(3) 0.0794(12) Uani 1 1 d . . .
O5 O 0.3876(6) 0.7275(5) 1.0783(4) 0.0863(16) Uani 1 1 d . . .
O6 O 0.4887(9) 0.3816(7) 1.1306(4) 0.124(3) Uani 1 1 d . . .
N1 N 0.2908(5) 0.3634(3) 0.8577(3) 0.0381(9) Uani 1 1 d . . .
N2 N 0.2284(5) 0.5916(4) 0.8079(3) 0.0412(9) Uani 1 1 d . . .
C1 C 0.4628(6) 0.4100(4) 0.7192(4) 0.0424(11) Uani 1 1 d . . .
C2 C 0.6912(7) 0.4643(5) 0.6037(4) 0.0510(13) Uani 1 1 d . . .
C3 C 0.8258(7) 0.4637(5) 0.5452(4) 0.0559(15) Uani 1 1 d . . .
C4 C 1.1093(6) 0.4181(5) 0.4742(4) 0.0472(13) Uani 1 1 d . . .
C5A C 1.384(3) 0.431(3) 0.357(3) 0.110(15) Uani 0.50 1 d P . .
H5A1 H 1.4709 0.4780 0.3875 0.133 Uiso 0.50 1 calc PR . .
H5A2 H 1.4389 0.3805 0.3142 0.133 Uiso 0.50 1 calc PR . .
C5B C 1.364(5) 0.397(3) 0.357(3) 0.109(14) Uani 0.50 1 d P . .
H5B1 H 1.4792 0.3724 0.3525 0.131 Uiso 0.50 1 calc PR . .
H5B2 H 1.2989 0.3644 0.3016 0.131 Uiso 0.50 1 calc PR . .
C6A C 1.3606(19) 0.5268(18) 0.3429(14) 0.070(4) Uani 0.50 1 d P . .
H6A1 H 1.4004 0.5432 0.2783 0.084 Uiso 0.50 1 calc PR . .
H6A2 H 1.4407 0.5584 0.3916 0.084 Uiso 0.50 1 calc PR . .
C6B C 1.285(3) 0.494(2) 0.3001(11) 0.091(7) Uani 0.50 1 d P . .
H6B1 H 1.2076 0.4467 0.2626 0.110 Uiso 0.50 1 calc PR . .
H6B2 H 1.3544 0.5300 0.2531 0.110 Uiso 0.50 1 calc PR . .
C7 C 1.0609(6) 0.5156(7) 0.4333(4) 0.0533(12) Uani 1 1 d . . .
C8 C 0.4244(5) 0.5136(6) 0.6920(3) 0.0431(10) Uani 1 1 d . . .
C9 C 0.3600(6) 0.3387(4) 0.7784(3) 0.0394(11) Uani 1 1 d . . .
C10 C 0.1844(6) 0.2684(4) 0.8821(4) 0.0452(13) Uani 1 1 d . . .
H10 H 0.2032 0.2485 0.9519 0.054 Uiso 1 1 calc R . .
C11 C 0.2458(8) 0.1776(5) 0.8163(4) 0.0573(15) Uani 1 1 d . . .
H11A H 0.3190 0.1270 0.8538 0.069 Uiso 1 1 calc R . .
H11B H 0.1523 0.1368 0.7855 0.069 Uiso 1 1 calc R . .
C12 C 0.0036(8) 0.2969(6) 0.8588(5) 0.0643(18) Uani 1 1 d . . .
H12A H -0.0289 0.3549 0.9018 0.096 Uiso 1 1 calc R . .
H12B H -0.0649 0.2333 0.8685 0.096 Uiso 1 1 calc R . .
H12C H -0.0113 0.3207 0.7914 0.096 Uiso 1 1 calc R . .
C13 C 0.2812(6) 0.5786(5) 0.7205(3) 0.0428(11) Uani 1 1 d . . .
C14 C 0.0766(7) 0.6613(5) 0.7959(4) 0.0572(15) Uani 1 1 d . . .
H14 H -0.0227 0.6155 0.8044 0.069 Uiso 1 1 calc R . .
C15 C 0.0746(11) 0.6992(8) 0.6902(5) 0.096(3) Uani 1 1 d . . .
H15A H -0.0351 0.6878 0.6571 0.115 Uiso 1 1 calc R . .
H15B H 0.1030 0.7767 0.6867 0.115 Uiso 1 1 calc R . .
C16 C 0.0774(16) 0.7543(8) 0.8679(7) 0.119(4) Uani 1 1 d . . .
H16A H 0.0786 0.7256 0.9339 0.179 Uiso 1 1 calc R . .
H16B H -0.0214 0.7984 0.8553 0.179 Uiso 1 1 calc R . .
H16C H 0.1754 0.7988 0.8609 0.179 Uiso 1 1 calc R . .
C17 C 0.5747(7) 0.5387(6) 0.9124(4) 0.064(2) Uani 1 1 d . . .
C18 C 0.1150(7) 0.5108(7) 1.0174(4) 0.0544(12) Uani 1 1 d . . .
C19 C 0.3680(7) 0.6484(6) 1.0293(5) 0.0605(17) Uani 1 1 d . . .
C20 C 0.4280(9) 0.4328(7) 1.0634(5) 0.073(2) Uani 1 1 d . . .

loop_
_atom_site_aniso_label
_atom_site_aniso_U_11
_atom_site_aniso_U_22
_atom_site_aniso_U_33
_atom_site_aniso_U_23
_atom_site_aniso_U_13
_atom_site_aniso_U_12
Mo1 0.04143(19) 0.0514(3) 0.03797(19) -0.0057(3) 0.00937(14) 0.0014(3)
S1 0.0573(8) 0.0528(9) 0.0713(9) 0.0153(7) 0.0351(7) 0.0166(7)
S2 0.0803(11) 0.0658(11) 0.0932(12) 0.0311(10) 0.0574(10) 0.0226(9)
S3 0.0548(8) 0.0575(10) 0.0793(11) 0.0024(8) 0.0275(8) 0.0040(7)
S4 0.0947(14) 0.0770(14) 0.1344(19) 0.0416(13) 0.0739(14) 0.0112(11)
S5 0.0641(9) 0.0579(9) 0.0677(9) 0.0165(7) 0.0329(8) 0.0120(7)
S6 0.0668(9) 0.0495(9) 0.0695(9) 0.0143(7) 0.0377(8) 0.0096(7)
O1 0.066(2) 0.043(2) 0.051(2) -0.0031(18) 0.0199(18) -0.0083(18)
O2 0.078(3) 0.078(3) 0.051(2) 0.005(2) 0.014(2) 0.039(3)
O3 0.046(3) 0.178(8) 0.117(4) -0.028(4) 0.021(3) -0.025(3)
O4 0.079(2) 0.085(3) 0.080(3) -0.004(4) 0.050(2) -0.001(4)
O5 0.063(3) 0.090(4) 0.106(4) -0.056(3) 0.002(3) -0.004(3)
O6 0.164(6) 0.166(7) 0.042(3) 0.027(3) 0.006(3) 0.078(5)
N1 0.040(2) 0.040(2) 0.035(2) 0.0008(18) 0.0104(17) -0.0013(18)
N2 0.039(2) 0.042(3) 0.044(2) 0.0005(19) 0.0103(17) 0.0045(18)
C1 0.043(3) 0.041(3) 0.045(3) 0.004(2) 0.015(2) 0.003(2)
C2 0.049(3) 0.057(3) 0.050(3) 0.004(2) 0.028(2) 0.001(2)
C3 0.057(3) 0.055(3) 0.058(3) 0.000(3) 0.024(3) 0.006(3)
C4 0.045(3) 0.055(4) 0.043(3) -0.005(3) 0.013(2) -0.005(3)
C5A 0.065(11) 0.14(4) 0.13(2) 0.09(2) 0.069(12) 0.035(14)
C5B 0.18(3) 0.057(14) 0.102(16) 0.026(11) 0.103(17) 0.059(16)
C6A 0.069(9) 0.070(13) 0.074(11) 0.019(10) 0.031(7) -0.015(9)
C6B 0.120(16) 0.107(19) 0.052(9) -0.009(10) 0.046(9) 0.020(14)
C7 0.056(3) 0.052(3) 0.054(3) 0.001(4) 0.024(2) -0.003(4)
C8 0.045(2) 0.045(3) 0.040(2) -0.007(3) 0.0161(17) -0.005(3)
C9 0.042(3) 0.043(3) 0.035(2) 0.001(2) 0.007(2) -0.001(2)
C10 0.044(3) 0.046(3) 0.046(3) 0.008(2) 0.015(2) -0.001(2)
C11 0.059(3) 0.053(4) 0.061(3) 0.001(3) 0.018(3) -0.010(3)
C12 0.049(3) 0.075(5) 0.070(4) -0.008(3) 0.017(3) -0.008(3)
C13 0.045(3) 0.046(3) 0.038(2) -0.001(2) 0.009(2) 0.008(2)
C14 0.048(3) 0.064(4) 0.060(3) -0.003(3) 0.010(3) 0.018(3)
C15 0.114(6) 0.115(7) 0.058(4) -0.002(4) 0.007(4) 0.079(6)
C16 0.171(10) 0.094(7) 0.089(6) -0.033(5) -0.017(6) 0.082(7)
C17 0.056(3) 0.081(6) 0.053(3) -0.010(3) 0.001(2) -0.004(3)
C18 0.071(3) 0.045(3) 0.049(2) -0.005(4) 0.016(2) -0.003(4)
C19 0.040(3) 0.080(5) 0.063(4) -0.016(4) 0.012(3) -0.001(3)
C20 0.077(5) 0.098(6) 0.046(4) -0.014(4) 0.017(3) 0.012(4)

loop_
_atom_type_symbol
_atom_type_description
_atom_type_scat_dispersion_real
_atom_type_scat_dispersion_imag
_atom_type_scat_source
C C 0.0033 0.0016 'International Tables Vol C Tables 4.2.6.8 and 6.1.1.4'
H H 0.0000 0.0000 'International Tables Vol C Tables 4.2.6.8 and 6.1.1.4'
Mo Mo -1.6832 0.6857 'International Tables Vol C Tables 4.2.6.8 and 6.1.1.4'
N N 0.0061 0.0033 'International Tables Vol C Tables 4.2.6.8 and 6.1.1.4'
O O 0.0106 0.0060 'International Tables Vol C Tables 4.2.6.8 and 6.1.1.4'
S S 0.1246 0.1234 'International Tables Vol C Tables 4.2.6.8 and 6.1.1.4'

loop_
_geom_angle_atom_site_label_1
_geom_angle_atom_site_label_2
_geom_angle_atom_site_label_3
_geom_angle
_geom_angle_site_symmetry_1
_geom_angle_site_symmetry_3
_geom_angle_publ_flag
C20 Mo1 C19 88.6(3) . . ?
C20 Mo1 C18 86.7(3) . . ?
C19 Mo1 C18 82.9(3) . . ?
C20 Mo1 C17 87.4(3) . . ?
C19 Mo1 C17 85.8(3) . . ?
C18 Mo1 C17 167.4(2) . . ?
C20 Mo1 N1 93.2(3) . . ?
C19 Mo1 N1 178.1(2) . . ?
C18 Mo1 N1 96.5(2) . . ?
C17 Mo1 N1 94.9(2) . . ?
C20 Mo1 N2 172.3(3) . . ?
C19 Mo1 N2 99.0(2) . . ?
C18 Mo1 N2 95.6(2) . . ?
C17 Mo1 N2 91.7(2) . . ?
N1 Mo1 N2 79.16(15) . . ?
C1 S1 C2 94.9(3) . . ?
C4 S2 C3 94.7(3) . . ?
C5B S3 C4 104.1(12) . . ?
C5B S3 C5A 12(2) . . ?
C4 S3 C5A 99.9(9) . . ?
C6B S4 C7 100.2(8) . . ?
C6B S4 C6A 30.4(8) . . ?
C7 S4 C6A 105.3(6) . . ?
C3 S5 C7 94.7(3) . . ?
C8 S6 C2 94.8(3) . . ?
C9 O1 C11 105.5(4) . . ?
C13 O2 C15 105.3(4) . . ?
C9 N1 C10 106.7(4) . . ?
C9 N1 Mo1 127.4(3) . . ?
C10 N1 Mo1 125.8(3) . . ?
C13 N2 C14 106.2(4) . . ?
C13 N2 Mo1 127.5(3) . . ?
C14 N2 Mo1 126.2(3) . . ?
C8 C1 C9 125.3(4) . . ?
C8 C1 S1 118.3(4) . . ?
C9 C1 S1 116.2(4) . . ?
C3 C2 S1 121.9(5) . . ?
C3 C2 S6 122.7(4) . . ?
S1 C2 S6 115.2(3) . . ?
C2 C3 S5 123.7(5) . . ?
C2 C3 S2 121.2(5) . . ?
S5 C3 S2 115.1(3) . . ?
C7 C4 S3 128.0(4) . . ?
C7 C4 S2 116.7(4) . . ?
S3 C4 S2 115.2(3) . . ?
C6B C5A S3 120.3(19) . . ?
C6A C5B S3 117.6(17) . . ?
C5B C6A S4 117.8(15) . . ?
C5A C6B S4 119(2) . . ?
C4 C7 S4 127.0(4) . . ?
C4 C7 S5 117.5(4) . . ?
S4 C7 S5 115.5(4) . . ?
C1 C8 C13 127.2(5) . . ?
C1 C8 S6 116.8(4) . . ?
C13 C8 S6 115.9(5) . . ?
N1 C9 O1 118.0(4) . . ?
N1 C9 C1 127.5(5) . . ?
O1 C9 C1 114.5(4) . . ?
N1 C10 C12 109.3(5) . . ?
N1 C10 C11 103.1(4) . . ?
C12 C10 C11 112.6(5) . . ?
O1 C11 C10 103.7(4) . . ?
N2 C13 O2 118.4(4) . . ?
N2 C13 C8 127.8(5) . . ?
O2 C13 C8 113.8(4) . . ?
N2 C14 C16 112.9(6) . . ?
N2 C14 C15 104.1(4) . . ?
C16 C14 C15 113.0(7) . . ?
O2 C15 C14 104.7(5) . . ?
O3 C17 Mo1 172.6(6) . . ?
O4 C18 Mo1 170.0(5) . . ?
O5 C19 Mo1 178.4(6) . . ?
O6 C20 Mo1 178.2(6) . . ?

loop_
_geom_bond_atom_site_label_1
_geom_bond_atom_site_label_2
_geom_bond_distance
_geom_bond_site_symmetry_2
_geom_bond_publ_flag
Mo1 C20 1.928(8) . ?
Mo1 C19 1.938(7) . ?
Mo1 C18 2.018(5) . ?
Mo1 C17 2.034(6) . ?
Mo1 N1 2.260(4) . ?
Mo1 N2 2.277(4) . ?
S1 C1 1.729(5) . ?
S1 C2 1.744(6) . ?
S2 C4 1.744(5) . ?
S2 C3 1.752(6) . ?
S3 C5B 1.65(3) . ?
S3 C4 1.733(6) . ?
S3 C5A 1.91(3) . ?
S4 C6B 1.702(18) . ?
S4 C7 1.724(6) . ?
S4 C6A 1.739(18) . ?
S5 C3 1.738(6) . ?
S5 C7 1.742(5) . ?
S6 C8 1.748(5) . ?
S6 C2 1.749(6) . ?
O1 C9 1.342(6) . ?
O1 C11 1.463(6) . ?
O2 C13 1.333(6) . ?
O2 C15 1.466(7) . ?
O3 C17 1.130(7) . ?
O4 C18 1.152(6) . ?
O5 C19 1.173(8) . ?
O6 C20 1.182(9) . ?
N1 C9 1.273(6) . ?
N1 C10 1.482(6) . ?
N2 C13 1.291(6) . ?
N2 C14 1.479(7) . ?
C1 C8 1.342(9) . ?
C1 C9 1.465(7) . ?
C2 C3 1.373(7) . ?
C4 C7 1.356(9) . ?
C5A C6B 1.32(4) . ?
C5B C6A 1.59(4) . ?
C8 C13 1.460(7) . ?
C10 C12 1.499(8) . ?
C10 C11 1.518(8) . ?
C14 C16 1.494(10) . ?
C14 C15 1.504(9) . ?
